data_1540929
loop_
_publ_author_name
'Schultheiss, E.'
'Scharmann, A.'
'Schwabe, D.'

_publ_section_title
;
 Single crystal growth and structure analysis of Bi Li F4
;
_journal_name_full 'Journal of Crystal Growth'
_journal_page_first 261
_journal_page_last 269
_journal_volume 80
_journal_year 1987
_chemical_formula_sum 'Bi F4 Li'
_chemical_name_systematic 'Bi Li F4'
_space_group_IT_number 88
_symmetry_space_group_name_Hall 'I 4bw -1bw'
_symmetry_space_group_name_H-M 'I 41/a :1'
_cell_angle_alpha 90
_cell_angle_beta 90
_cell_angle_gamma 90
_cell_formula_units_Z 4
_cell_length_a 5.301
_cell_length_b 5.301
_cell_length_c 11.319
_cell_volume 318.071
_citation_journal_id_ASTM JCRGAE
_cod_data_source_file Schultheiss_JCRGAE_1987_318.cif
_cod_data_source_block Bi1F4Li1
_cod_original_cell_volume 318.0707
_cod_original_sg_symbol_Hall '-I 4ad (x,y+1/4,z+1/8)'
_cod_original_formula_sum 'Bi1 F4 Li1'
_cod_database_code 1540929

loop_
_symmetry_equiv_pos_as_xyz
x,y,z
-y,x+1/2,z+1/4
-x+1/2,-y+1/2,z+1/2
y+1/2,-x,z+3/4
-x,-y+1/2,-z+1/4
y,-x,-z
x-1/2,y,-z-1/4
-y-1/2,x+1/2,-z-1/2
x+1/2,y+1/2,z+1/2
-y+1/2,x+1,z+3/4
-x+1,-y+1,z+1
y+1,-x+1/2,z+5/4
-x+1/2,-y+1,-z+3/4
y+1/2,-x+1/2,-z+1/2
x,y+1/2,-z+1/4
-y,x+1,-z

loop_
_atom_site_label
_atom_site_type_symbol
_atom_site_fract_x
_atom_site_fract_y
_atom_site_fract_z
_atom_site_occupancy
_atom_site_U_iso_or_equiv
Bi1 Bi+3 0 0 0 1 0.0
Li1 Li+1 0 0 0.5 1 0.0
F1 F-1 0.226 0.152 0.171 1 0.0
